data_4307422
loop_
_publ_author_name
'Lingyun Cao'
'Michael C. Jennings'
'Richard J. Puddephatt'

_publ_section_title
;
Amine-Amide Equilibrium in Gold(III) Complexes and a Gold(III)-Gold(I)
Aurophilic Bond
;
_journal_name_full 'Inorganic Chemistry'
_journal_page_first 1361
_journal_page_last 1368
_journal_paper_doi 10.1021/ic061911y
_journal_volume 46
_journal_year 2007
_chemical_formula_sum 'C20 H23 Au Cl3 N3'
_chemical_formula_weight 608.73
_chemical_name_systematic
; 
 ? 
;
_space_group_IT_number 2
_symmetry_cell_setting triclinic
_symmetry_space_group_name_Hall '-P 1'
_symmetry_space_group_name_H-M 'P -1'
_atom_sites_solution_hydrogens geom
_atom_sites_solution_primary direct
_atom_sites_solution_secondary difmap
_audit_creation_method SHELXL-97
_cell_angle_alpha 69.675(4)
_cell_angle_beta 85.958(3)
_cell_angle_gamma 82.756(3)
_cell_formula_units_Z 2
_cell_length_a 7.1396(4)
_cell_length_b 12.0281(9)
_cell_length_c 14.1127(10)
_cell_measurement_temperature 296(2)
_cell_volume 1126.95(14)
_computing_cell_refinement 'Nonius DENZO'
_computing_data_collection 'Nonius COLLECT'
_computing_data_reduction 'Nonius DENZO'
_computing_molecular_graphics 'Bruker SHELXTL'
_computing_publication_material 'Bruker SHELXTL'
_computing_structure_refinement 'SHELXL-97 (Sheldrick, 1997)'
_computing_structure_solution 'SHELXS-97 (Sheldrick, 1990)'
_diffrn_ambient_temperature 296(2)
_diffrn_measured_fraction_theta_full 0.993
_diffrn_measured_fraction_theta_max 0.993
_diffrn_measurement_device_type 'Nonius Kappa-CCD'
_diffrn_measurement_method 'phi/omega scans'
_diffrn_radiation_monochromator graphite
_diffrn_radiation_source 'fine-focus sealed tube'
_diffrn_radiation_type MoK\a
_diffrn_radiation_wavelength 0.71073
_diffrn_reflns_av_R_equivalents 0.046
_diffrn_reflns_av_sigmaI/netI 0.0815
_diffrn_reflns_limit_h_max 8
_diffrn_reflns_limit_h_min -7
_diffrn_reflns_limit_k_max 14
_diffrn_reflns_limit_k_min -13
_diffrn_reflns_limit_l_max 16
_diffrn_reflns_limit_l_min -15
_diffrn_reflns_number 7899
_diffrn_reflns_theta_full 25.00
_diffrn_reflns_theta_max 25.00
_diffrn_reflns_theta_min 1.94
_exptl_absorpt_coefficient_mu 6.892
_exptl_absorpt_correction_T_max 0.5822
_exptl_absorpt_correction_T_min 0.1691
_exptl_absorpt_correction_type integration
_exptl_crystal_colour colourless
_exptl_crystal_density_diffrn 1.794
_exptl_crystal_density_method 'not measured'
_exptl_crystal_description plate
_exptl_crystal_F_000 588
_exptl_crystal_size_max 0.40
_exptl_crystal_size_mid 0.14
_exptl_crystal_size_min 0.09
_refine_diff_density_max 0.673
_refine_diff_density_min -0.809
_refine_diff_density_rms 0.103
_refine_ls_extinction_coef 0.0064(5)
_refine_ls_extinction_expression Fc^*^=kFc[1+0.001xFc^2^\l^3^/sin(2\q)]^-1/4^
_refine_ls_extinction_method SHELXL
_refine_ls_goodness_of_fit_ref 0.995
_refine_ls_hydrogen_treatment mixed
_refine_ls_matrix_type full
_refine_ls_number_parameters 245
_refine_ls_number_reflns 3954
_refine_ls_number_restraints 0
_refine_ls_restrained_S_all 0.995
_refine_ls_R_factor_all 0.1001
_refine_ls_R_factor_gt 0.0434
_refine_ls_shift/su_max 0.003
_refine_ls_shift/su_mean 0.001
_refine_ls_structure_factor_coef Fsqd
_refine_ls_weighting_details 'calc w=1/[\s^2^(Fo^2^)+(0.0378P)^2^+0.0000P] where P=(Fo^2^+2Fc^2^)/3'
_refine_ls_weighting_scheme calc
_refine_ls_wR_factor_gt 0.0823
_refine_ls_wR_factor_ref 0.0986
_reflns_number_gt 2346
_reflns_number_total 3954
_reflns_threshold_expression >2sigma(I)
_cod_data_source_file ic061911ysi20061006_041022_2.cif
_cod_data_source_block complex_2b
_cod_depositor_comments
;
The following automatic conversions were performed:
'_symmetry_cell_setting' value 'Triclinic' changed to 'triclinic'
according to '/home/saulius/struct/CIF-dictionaries/cif_core.dic'
dictionary named 'cif_core.dic' version 2.4.1 from 2010-06-29.

Automatic conversion script
Id: cif_fix_enum 1527 2010-12-29 10:47:43Z saulius 
;
_cod_original_cell_volume 1126.95(13)
_cod_database_code 4307422

loop_
_symmetry_equiv_pos_as_xyz
'x, y, z'
'-x, -y, -z'

loop_
_atom_site_label
_atom_site_type_symbol
_atom_site_fract_x
_atom_site_fract_y
_atom_site_fract_z
_atom_site_U_iso_or_equiv
_atom_site_adp_type
_atom_site_occupancy
_atom_site_symmetry_multiplicity
_atom_site_calc_flag
_atom_site_refinement_flags
_atom_site_disorder_assembly
_atom_site_disorder_group
Au1 Au 0.12541(4) 0.35154(4) 0.26783(3) 0.0807(2) Uani 1 1 d . . .
Cl1 Cl 0.1213(4) 0.1633(3) 0.3751(2) 0.1252(10) Uani 1 1 d . . .
Cl2 Cl 0.1354(3) 0.5394(3) 0.1567(2) 0.1063(8) Uani 1 1 d . . .
Cl3 Cl 0.7860(2) 0.02430(19) -0.10154(15) 0.0714(6) Uani 1 1 d . . .
N1 N 0.3542(7) 0.2494(6) -0.1376(4) 0.0559(16) Uani 1 1 d . . .
C11 C 0.3917(10) 0.3631(8) -0.2151(6) 0.070(2) Uani 1 1 d . . .
H11A H 0.4918 0.3947 -0.1926 0.084 Uiso 1 1 calc R . .
H11B H 0.2792 0.4193 -0.2219 0.084 Uiso 1 1 calc R . .
C12 C 0.4473(11) 0.3538(7) -0.3165(5) 0.061(2) Uani 1 1 d . . .
C13 C 0.6330(12) 0.3164(8) -0.3367(6) 0.085(3) Uani 1 1 d . . .
H13A H 0.7237 0.2995 -0.2880 0.102 Uiso 1 1 calc R . .
C14 C 0.6828(13) 0.3044(8) -0.4299(7) 0.089(3) Uani 1 1 d . . .
H14A H 0.8074 0.2792 -0.4429 0.107 Uiso 1 1 calc R . .
C15 C 0.5505(15) 0.3293(8) -0.5037(7) 0.083(3) Uani 1 1 d . . .
C16 C 0.3690(13) 0.3686(8) -0.4832(6) 0.080(2) Uani 1 1 d . . .
H16A H 0.2778 0.3865 -0.5318 0.096 Uiso 1 1 calc R . .
C17 C 0.3203(11) 0.3820(8) -0.3907(7) 0.079(2) Uani 1 1 d . . .
H17A H 0.1971 0.4112 -0.3791 0.095 Uiso 1 1 calc R . .
C18 C 0.6082(15) 0.3156(9) -0.6044(7) 0.113(3) Uani 1 1 d . . .
H18A H 0.5006 0.3377 -0.6469 0.169 Uiso 1 1 calc R . .
H18B H 0.6558 0.2341 -0.5942 0.169 Uiso 1 1 calc R . .
H18C H 0.7048 0.3663 -0.6363 0.169 Uiso 1 1 calc R . .
C21 C 0.3133(9) 0.2693(7) -0.0407(5) 0.064(2) Uani 1 1 d . . .
H21A H 0.2423 0.2065 0.0033 0.077 Uiso 1 1 calc R . .
H21B H 0.2343 0.3444 -0.0529 0.077 Uiso 1 1 calc R . .
C22 C 0.4841(10) 0.2721(7) 0.0116(5) 0.058(2) Uani 1 1 d . . .
N23 N 0.6369(8) 0.1972(5) 0.0066(4) 0.0559(16) Uani 1 1 d . . .
H23A H 0.6331 0.1550 -0.0313 0.067 Uiso 1 1 calc R . .
C24 C 0.7949(11) 0.1837(8) 0.0568(6) 0.070(2) Uani 1 1 d . . .
H24A H 0.8962 0.1301 0.0500 0.084 Uiso 1 1 calc R . .
C25 C 0.8077(13) 0.2484(10) 0.1179(6) 0.090(3) Uani 1 1 d . . .
H25A H 0.9156 0.2388 0.1544 0.108 Uiso 1 1 calc R . .
C26 C 0.6574(15) 0.3277(10) 0.1237(7) 0.097(3) Uani 1 1 d . . .
H26A H 0.6642 0.3745 0.1635 0.117 Uiso 1 1 calc R . .
C27 C 0.4964(12) 0.3399(8) 0.0722(6) 0.075(2) Uani 1 1 d . . .
H27A H 0.3948 0.3940 0.0779 0.090 Uiso 1 1 calc R . .
C31 C 0.2001(9) 0.1975(7) -0.1640(6) 0.070(2) Uani 1 1 d . . .
H31A H 0.1042 0.2613 -0.1973 0.084 Uiso 1 1 calc R . .
H31B H 0.1433 0.1467 -0.1022 0.084 Uiso 1 1 calc R . .
C32 C 0.2578(10) 0.1258(7) -0.2313(5) 0.060(2) Uani 1 1 d . . .
N33 N 0.4322(8) 0.0718(5) -0.2250(4) 0.0588(16) Uani 1 1 d . . .
H33A H 0.5057 0.0807 -0.1830 0.071 Uiso 1 1 calc R . .
C34 C 0.5013(12) 0.0039(8) -0.2803(7) 0.081(3) Uani 1 1 d . . .
H34A H 0.6257 -0.0311 -0.2740 0.097 Uiso 1 1 calc R . .
C35 C 0.3861(17) -0.0127(9) -0.3457(8) 0.096(3) Uani 1 1 d . . .
H35A H 0.4313 -0.0582 -0.3856 0.115 Uiso 1 1 calc R . .
C36 C 0.2026(16) 0.0383(10) -0.3523(7) 0.101(3) Uani 1 1 d . . .
H36A H 0.1212 0.0262 -0.3956 0.121 Uiso 1 1 calc R . .
C37 C 0.1403(11) 0.1070(9) -0.2948(6) 0.084(3) Uani 1 1 d . . .
H37A H 0.0156 0.1414 -0.2990 0.101 Uiso 1 1 calc R . .

loop_
_atom_site_aniso_label
_atom_site_aniso_U_11
_atom_site_aniso_U_22
_atom_site_aniso_U_33
_atom_site_aniso_U_23
_atom_site_aniso_U_13
_atom_site_aniso_U_12
Au1 0.0653(3) 0.1023(4) 0.0865(3) -0.0475(3) -0.00611(17) -0.00702(19)
Cl1 0.137(2) 0.112(3) 0.127(2) -0.040(2) 0.0055(19) -0.0238(19)
Cl2 0.0863(15) 0.093(2) 0.124(2) -0.0255(18) 0.0049(14) 0.0111(14)
Cl3 0.0653(11) 0.0688(16) 0.0816(14) -0.0317(13) -0.0164(10) 0.0127(10)
N1 0.051(3) 0.060(5) 0.055(4) -0.017(4) -0.001(3) -0.004(3)
C11 0.069(5) 0.071(7) 0.069(5) -0.023(5) -0.001(4) -0.010(5)
C12 0.062(5) 0.060(6) 0.052(5) -0.007(4) -0.003(4) -0.005(4)
C13 0.091(6) 0.095(8) 0.065(6) -0.023(6) -0.005(5) -0.008(5)
C14 0.092(6) 0.074(7) 0.083(7) -0.010(6) 0.004(6) 0.004(5)
C15 0.106(7) 0.076(7) 0.069(6) -0.027(6) 0.007(6) -0.016(6)
C16 0.095(7) 0.074(7) 0.068(6) -0.015(5) -0.013(5) -0.018(5)
C17 0.073(5) 0.080(7) 0.085(6) -0.030(6) -0.006(5) 0.001(5)
C18 0.141(8) 0.100(9) 0.097(7) -0.039(7) 0.006(7) -0.005(7)
C21 0.052(4) 0.071(6) 0.063(5) -0.021(5) 0.004(4) 0.009(4)
C22 0.057(4) 0.056(6) 0.056(5) -0.016(4) 0.004(4) -0.001(4)
N23 0.059(4) 0.060(5) 0.051(4) -0.023(4) -0.004(3) 0.001(3)
C24 0.063(5) 0.085(7) 0.063(5) -0.026(5) -0.010(4) -0.003(4)
C25 0.092(6) 0.112(9) 0.067(6) -0.032(6) -0.007(5) -0.010(6)
C26 0.115(8) 0.126(10) 0.075(6) -0.056(7) -0.005(6) -0.036(7)
C27 0.093(6) 0.065(6) 0.069(5) -0.032(5) 0.016(5) 0.000(5)
C31 0.054(4) 0.073(6) 0.080(5) -0.024(5) -0.007(4) -0.004(4)
C32 0.058(5) 0.052(6) 0.061(5) -0.005(5) -0.006(4) -0.010(4)
N33 0.072(4) 0.039(4) 0.064(4) -0.011(4) -0.024(3) -0.008(3)
C34 0.083(5) 0.065(7) 0.103(7) -0.035(6) -0.012(5) -0.011(5)
C35 0.129(8) 0.073(8) 0.102(8) -0.047(7) 0.009(7) -0.026(6)
C36 0.119(8) 0.107(9) 0.096(7) -0.046(7) -0.016(6) -0.038(7)
C37 0.072(5) 0.097(8) 0.082(6) -0.024(6) -0.029(5) -0.010(5)

loop_
_atom_type_symbol
_atom_type_description
_atom_type_scat_dispersion_real
_atom_type_scat_dispersion_imag
_atom_type_scat_source
C C 0.0033 0.0016 'International Tables Vol C Tables 4.2.6.8 and 6.1.1.4'
H H 0.0000 0.0000 'International Tables Vol C Tables 4.2.6.8 and 6.1.1.4'
N N 0.0061 0.0033 'International Tables Vol C Tables 4.2.6.8 and 6.1.1.4'
Cl Cl 0.1484 0.1585 'International Tables Vol C Tables 4.2.6.8 and 6.1.1.4'
Au Au -2.0133 8.8022 'International Tables Vol C Tables 4.2.6.8 and 6.1.1.4'

loop_
_geom_angle_atom_site_label_1
_geom_angle_atom_site_label_2
_geom_angle_atom_site_label_3
_geom_angle
_geom_angle_site_symmetry_1
_geom_angle_site_symmetry_3
_geom_angle_publ_flag
Cl1 Au1 Cl2 178.36(8) . . ?
C31 N1 C11 112.3(6) . . ?
C31 N1 C21 111.1(5) . . ?
C11 N1 C21 108.4(6) . . ?
N1 C11 C12 113.9(6) . . ?
C17 C12 C13 118.4(7) . . ?
C17 C12 C11 121.6(7) . . ?
C13 C12 C11 120.0(7) . . ?
C12 C13 C14 119.8(8) . . ?
C15 C14 C13 121.3(8) . . ?
C16 C15 C14 118.1(8) . . ?
C16 C15 C18 121.6(9) . . ?
C14 C15 C18 120.3(9) . . ?
C15 C16 C17 120.5(8) . . ?
C12 C17 C16 121.8(7) . . ?
N1 C21 C22 113.8(5) . . ?
N23 C22 C27 116.2(7) . . ?
N23 C22 C21 118.1(6) . . ?
C27 C22 C21 125.5(7) . . ?
C24 N23 C22 124.3(6) . . ?
N23 C24 C25 120.1(7) . . ?
C26 C25 C24 117.8(8) . . ?
C25 C26 C27 121.3(8) . . ?
C26 C27 C22 120.3(8) . . ?
N1 C31 C32 114.5(5) . . ?
N33 C32 C37 117.6(7) . . ?
N33 C32 C31 117.8(6) . . ?
C37 C32 C31 124.5(7) . . ?
C32 N33 C34 123.8(6) . . ?
N33 C34 C35 118.8(8) . . ?
C34 C35 C36 119.3(8) . . ?
C37 C36 C35 119.4(8) . . ?
C32 C37 C36 121.0(8) . . ?

loop_
_geom_bond_atom_site_label_1
_geom_bond_atom_site_label_2
_geom_bond_distance
_geom_bond_site_symmetry_2
_geom_bond_publ_flag
Au1 Cl1 2.247(3) . ?
Au1 Cl2 2.266(3) . ?
N1 C31 1.460(8) . ?
N1 C11 1.466(10) . ?
N1 C21 1.472(8) . ?
C11 C12 1.495(9) . ?
C12 C17 1.358(10) . ?
C12 C13 1.388(10) . ?
C13 C14 1.389(10) . ?
C14 C15 1.385(11) . ?
C15 C16 1.369(11) . ?
C15 C18 1.510(11) . ?
C16 C17 1.386(10) . ?
C21 C22 1.479(9) . ?
C22 N23 1.339(8) . ?
C22 C27 1.384(10) . ?
N23 C24 1.337(8) . ?
C24 C25 1.361(11) . ?
C25 C26 1.361(12) . ?
C26 C27 1.368(11) . ?
C31 C32 1.497(9) . ?
C32 N33 1.324(9) . ?
C32 C37 1.360(10) . ?
N33 C34 1.344(9) . ?
C34 C35 1.358(12) . ?
C35 C36 1.370(13) . ?
C36 C37 1.364(11) . ?

loop_
_geom_hbond_atom_site_label_D
_geom_hbond_atom_site_label_H
_geom_hbond_atom_site_label_A
_geom_hbond_distance_DH
_geom_hbond_distance_HA
_geom_hbond_distance_DA
_geom_hbond_angle_DHA
_geom_hbond_site_symmetry_A
N23 H23A Cl3 0.86 2.27 3.034(5) 148.5 .
N33 H33A Cl3 0.86 2.29 3.051(6) 148.1 .
